data_7107394
loop_
_publ_author_name
'Gen-Qiang Chen'
'Xiang-Ying Tang'
'Min Shi'

_publ_section_title
;
 HOTf mediated cascade reactions of 1-arenoylcyclopropanecarboxylic acids
 with arenes
;
_journal_name_full Chem.Commun.
_journal_page_first 2340
_journal_paper_doi 10.1039/c2cc17581a
_journal_volume 48
_journal_year 2012
_chemical_formula_sum 'C23 H17 Br O'
_chemical_formula_weight 389.28
_chemical_name_systematic
;
?
;
_space_group_IT_number 2
_symmetry_cell_setting triclinic
_symmetry_space_group_name_Hall '-P 1'
_symmetry_space_group_name_H-M 'P -1'
_atom_sites_solution_hydrogens geom
_atom_sites_solution_primary direct
_atom_sites_solution_secondary difmap
_audit_creation_method SHELXL-97
_cell_angle_alpha 71.294(2)
_cell_angle_beta 81.511(3)
_cell_angle_gamma 68.506(2)
_cell_formula_units_Z 2
_cell_length_a 7.6582(8)
_cell_length_b 9.1199(10)
_cell_length_c 14.2106(19)
_cell_measurement_reflns_used 1977
_cell_measurement_temperature 293(2)
_cell_measurement_theta_max 54.399
_cell_measurement_theta_min 5.016
_cell_volume 874.18(18)
_computing_cell_refinement 'Bruker SMART'
_computing_data_collection 'Bruker SMART'
_computing_data_reduction 'Bruker SHELXTL'
_computing_molecular_graphics 'Bruker SHELXTL'
_computing_publication_material 'Bruker SHELXTL'
_computing_structure_refinement 'SHELXL-97 (Sheldrick, 1997)'
_computing_structure_solution 'SHELXS-97 (Sheldrick, 1990)'
_diffrn_ambient_temperature 293(2)
_diffrn_measured_fraction_theta_full 0.980
_diffrn_measured_fraction_theta_max 0.980
_diffrn_measurement_device_type 'CCD area detector'
_diffrn_measurement_method 'phi and omega scans'
_diffrn_radiation_monochromator graphite
_diffrn_radiation_source 'fine-focus sealed tube'
_diffrn_radiation_type MoK\a
_diffrn_radiation_wavelength 0.71073
_diffrn_reflns_av_R_equivalents 0.0148
_diffrn_reflns_av_sigmaI/netI 0.0301
_diffrn_reflns_limit_h_max 8
_diffrn_reflns_limit_h_min -9
_diffrn_reflns_limit_k_max 10
_diffrn_reflns_limit_k_min -11
_diffrn_reflns_limit_l_max 17
_diffrn_reflns_limit_l_min -16
_diffrn_reflns_number 4813
_diffrn_reflns_theta_full 26.00
_diffrn_reflns_theta_max 26.00
_diffrn_reflns_theta_min 2.51
_exptl_absorpt_coefficient_mu 2.358
_exptl_absorpt_correction_T_max 1.0000
_exptl_absorpt_correction_T_min 0.0915
_exptl_absorpt_correction_type empirical
_exptl_absorpt_process_details sadabs
_exptl_crystal_colour green
_exptl_crystal_density_diffrn 1.479
_exptl_crystal_density_method 'not measured'
_exptl_crystal_description prismatic
_exptl_crystal_F_000 396
_exptl_crystal_size_max 0.321
_exptl_crystal_size_mid 0.225
_exptl_crystal_size_min 0.165
_refine_diff_density_max 0.649
_refine_diff_density_min -0.549
_refine_diff_density_rms 0.058
_refine_ls_extinction_method none
_refine_ls_goodness_of_fit_ref 1.061
_refine_ls_hydrogen_treatment constr
_refine_ls_matrix_type full
_refine_ls_number_parameters 226
_refine_ls_number_reflns 3377
_refine_ls_number_restraints 0
_refine_ls_restrained_S_all 1.061
_refine_ls_R_factor_all 0.0528
_refine_ls_R_factor_gt 0.0413
_refine_ls_shift/su_max 0.001
_refine_ls_shift/su_mean 0.000
_refine_ls_structure_factor_coef Fsqd
_refine_ls_weighting_details 'calc w=1/[\s^2^(Fo^2^)+(0.0624P)^2^+0.2190P] where P=(Fo^2^+2Fc^2^)/3'
_refine_ls_weighting_scheme calc
_refine_ls_wR_factor_gt 0.1062
_refine_ls_wR_factor_ref 0.1119
_reflns_number_gt 2697
_reflns_number_total 3377
_reflns_threshold_expression >2sigma(I)
_cod_data_source_file c2cc17581a.txt
_cod_data_source_block cd211494
_cod_original_sg_symbol_H-M P-1
_cod_database_code 7107394

loop_
_symmetry_equiv_pos_as_xyz
'x, y, z'
'-x, -y, -z'

loop_
_atom_site_label
_atom_site_type_symbol
_atom_site_fract_x
_atom_site_fract_y
_atom_site_fract_z
_atom_site_U_iso_or_equiv
_atom_site_adp_type
_atom_site_occupancy
_atom_site_symmetry_multiplicity
_atom_site_calc_flag
_atom_site_refinement_flags
Br1 Br 0.74661(5) 0.76018(5) 0.52088(2) 0.07415(18) Uani 1 1 d .
O1 O 0.0848(3) 0.6625(3) 0.28222(18) 0.0660(6) Uani 1 1 d .
C1 C 0.2440(4) 0.6641(3) 0.2722(2) 0.0423(6) Uani 1 1 d .
C2 C 0.3491(3) 0.6819(3) 0.34363(19) 0.0374(6) Uani 1 1 d .
C3 C 0.2856(4) 0.7163(3) 0.4334(2) 0.0471(7) Uani 1 1 d .
H3 H 0.1637 0.7243 0.4574 0.057 Uiso 1 1 calc R
C4 C 0.4045(4) 0.7383(4) 0.4858(2) 0.0483(7) Uani 1 1 d .
H4 H 0.3650 0.7615 0.5462 0.058 Uiso 1 1 calc R
C5 C 0.5854(4) 0.7255(3) 0.44793(19) 0.0432(6) Uani 1 1 d .
C6 C 0.6535(4) 0.6868(3) 0.36015(18) 0.0379(6) Uani 1 1 d .
H6 H 0.7766 0.6759 0.3374 0.045 Uiso 1 1 calc R
C7 C 0.5311(3) 0.6650(3) 0.30737(17) 0.0318(5) Uani 1 1 d .
C8 C 0.5706(3) 0.6152(3) 0.21096(17) 0.0330(5) Uani 1 1 d .
C9 C 0.3680(4) 0.6554(3) 0.17921(19) 0.0396(6) Uani 1 1 d .
H9 H 0.3304 0.7663 0.1324 0.048 Uiso 1 1 calc R
C10 C 0.3459(4) 0.5416(4) 0.1280(2) 0.0537(8) Uani 1 1 d .
H10A H 0.2150 0.5736 0.1136 0.064 Uiso 1 1 calc R
H10B H 0.4180 0.5506 0.0656 0.064 Uiso 1 1 calc R
C11 C 0.4129(4) 0.3669(4) 0.1931(3) 0.0576(8) Uani 1 1 d .
H11A H 0.4136 0.2943 0.1557 0.069 Uiso 1 1 calc R
H11B H 0.3256 0.3542 0.2494 0.069 Uiso 1 1 calc R
C12 C 0.6063(4) 0.3160(3) 0.2305(2) 0.0434(6) Uani 1 1 d .
C13 C 0.6826(3) 0.4293(3) 0.23682(17) 0.0339(5) Uani 1 1 d .
C14 C 0.8648(4) 0.3732(3) 0.26911(19) 0.0403(6) Uani 1 1 d .
H14 H 0.9169 0.4491 0.2719 0.048 Uiso 1 1 calc R
C15 C 0.9699(4) 0.2081(4) 0.2970(2) 0.0515(7) Uani 1 1 d .
H15 H 1.0916 0.1730 0.3184 0.062 Uiso 1 1 calc R
C16 C 0.8929(5) 0.0954(4) 0.2931(2) 0.0577(8) Uani 1 1 d .
H16 H 0.9616 -0.0166 0.3127 0.069 Uiso 1 1 calc R
C17 C 0.7151(5) 0.1491(4) 0.2602(2) 0.0566(8) Uani 1 1 d .
H17 H 0.6648 0.0719 0.2576 0.068 Uiso 1 1 calc R
C18 C 0.6725(3) 0.7128(3) 0.12898(17) 0.0338(5) Uani 1 1 d .
C19 C 0.6560(4) 0.8709(3) 0.1244(2) 0.0470(7) Uani 1 1 d .
H19 H 0.5855 0.9173 0.1733 0.056 Uiso 1 1 calc R
C20 C 0.7428(5) 0.9610(4) 0.0481(2) 0.0573(8) Uani 1 1 d .
H20 H 0.7324 1.0664 0.0470 0.069 Uiso 1 1 calc R
C21 C 0.8443(4) 0.8964(4) -0.0261(2) 0.0552(8) Uani 1 1 d .
H21 H 0.9047 0.9565 -0.0767 0.066 Uiso 1 1 calc R
C22 C 0.8554(4) 0.7427(4) -0.0247(2) 0.0542(8) Uani 1 1 d .
H22 H 0.9204 0.6994 -0.0758 0.065 Uiso 1 1 calc R
C23 C 0.7709(4) 0.6508(3) 0.05210(19) 0.0443(6) Uani 1 1 d .
H23 H 0.7803 0.5462 0.0522 0.053 Uiso 1 1 calc R

loop_
_atom_site_aniso_label
_atom_site_aniso_U_11
_atom_site_aniso_U_22
_atom_site_aniso_U_33
_atom_site_aniso_U_23
_atom_site_aniso_U_13
_atom_site_aniso_U_12
Br1 0.0767(3) 0.1288(4) 0.0509(2) -0.0463(2) 0.00749(16) -0.0597(3)
O1 0.0337(11) 0.0994(17) 0.0809(16) -0.0450(14) 0.0076(10) -0.0281(11)
C1 0.0297(14) 0.0459(15) 0.0529(16) -0.0181(12) 0.0007(11) -0.0122(12)
C2 0.0333(13) 0.0401(14) 0.0405(13) -0.0145(11) 0.0049(10) -0.0143(11)
C3 0.0373(15) 0.0576(17) 0.0479(16) -0.0231(13) 0.0120(12) -0.0163(13)
C4 0.0531(17) 0.0607(17) 0.0358(14) -0.0231(13) 0.0135(12) -0.0227(14)
C5 0.0494(16) 0.0536(16) 0.0350(13) -0.0164(12) 0.0000(11) -0.0247(13)
C6 0.0355(13) 0.0515(15) 0.0334(12) -0.0172(11) 0.0039(10) -0.0202(12)
C7 0.0328(12) 0.0311(12) 0.0312(12) -0.0088(10) 0.0021(9) -0.0120(10)
C8 0.0334(13) 0.0395(13) 0.0303(12) -0.0127(10) 0.0008(9) -0.0160(11)
C9 0.0340(13) 0.0462(15) 0.0393(14) -0.0100(11) -0.0060(10) -0.0147(11)
C10 0.0436(16) 0.082(2) 0.0494(16) -0.0302(16) -0.0060(13) -0.0257(16)
C11 0.0581(19) 0.070(2) 0.069(2) -0.0374(17) -0.0004(15) -0.0352(16)
C12 0.0534(17) 0.0482(16) 0.0400(14) -0.0226(12) 0.0035(12) -0.0238(13)
C13 0.0397(14) 0.0384(13) 0.0273(11) -0.0128(10) 0.0042(10) -0.0169(11)
C14 0.0416(15) 0.0417(14) 0.0404(14) -0.0155(11) 0.0013(11) -0.0155(12)
C15 0.0487(17) 0.0503(17) 0.0471(16) -0.0157(13) -0.0049(13) -0.0048(14)
C16 0.073(2) 0.0387(16) 0.0543(18) -0.0163(13) -0.0009(16) -0.0090(15)
C17 0.079(2) 0.0447(17) 0.0593(19) -0.0244(14) 0.0019(16) -0.0301(16)
C18 0.0325(13) 0.0397(13) 0.0306(12) -0.0109(10) -0.0004(9) -0.0134(11)
C19 0.0621(18) 0.0498(16) 0.0383(14) -0.0175(12) 0.0068(12) -0.0287(14)
C20 0.076(2) 0.0548(18) 0.0501(17) -0.0077(14) 0.0005(15) -0.0399(17)
C21 0.0485(17) 0.065(2) 0.0442(16) 0.0013(14) 0.0033(13) -0.0265(15)
C22 0.0473(17) 0.064(2) 0.0365(15) -0.0114(13) 0.0100(12) -0.0090(14)
C23 0.0476(16) 0.0435(15) 0.0376(14) -0.0125(12) 0.0043(12) -0.0123(13)

loop_
_atom_type_symbol
_atom_type_description
_atom_type_scat_dispersion_real
_atom_type_scat_dispersion_imag
_atom_type_scat_source
C C 0.0033 0.0016 'International Tables Vol C Tables 4.2.6.8 and 6.1.1.4'
H H 0.0000 0.0000 'International Tables Vol C Tables 4.2.6.8 and 6.1.1.4'
O O 0.0106 0.0060 'International Tables Vol C Tables 4.2.6.8 and 6.1.1.4'
Br Br -0.2901 2.4595 'International Tables Vol C Tables 4.2.6.8 and 6.1.1.4'

loop_
_geom_angle_atom_site_label_1
_geom_angle_atom_site_label_2
_geom_angle_atom_site_label_3
_geom_angle
O1 C1 C2 127.4(3)
O1 C1 C9 125.1(3)
C2 C1 C9 107.5(2)
C7 C2 C3 121.8(2)
C7 C2 C1 109.6(2)
C3 C2 C1 128.5(2)
C4 C3 C2 118.9(2)
C4 C3 H3 120.5
C2 C3 H3 120.5
C3 C4 C5 119.1(2)
C3 C4 H4 120.5
C5 C4 H4 120.5
C6 C5 C4 123.1(3)
C6 C5 Br1 118.6(2)
C4 C5 Br1 118.3(2)
C5 C6 C7 117.3(2)
C5 C6 H6 121.3
C7 C6 H6 121.3
C2 C7 C6 119.7(2)
C2 C7 C8 111.8(2)
C6 C7 C8 128.4(2)
C18 C8 C7 114.38(19)
C18 C8 C13 110.91(19)
C7 C8 C13 108.00(18)
C18 C8 C9 109.90(19)
C7 C8 C9 101.55(19)
C13 C8 C9 111.8(2)
C10 C9 C1 113.6(2)
C10 C9 C8 115.6(2)
C1 C9 C8 105.7(2)
C10 C9 H9 107.2
C1 C9 H9 107.2
C8 C9 H9 107.2
C11 C10 C9 110.3(2)
C11 C10 H10A 109.6
C9 C10 H10A 109.6
C11 C10 H10B 109.6
C9 C10 H10B 109.6
H10A C10 H10B 108.1
C10 C11 C12 112.7(2)
C10 C11 H11A 109.1
C12 C11 H11A 109.1
C10 C11 H11B 109.1
C12 C11 H11B 109.1
H11A C11 H11B 107.8
C13 C12 C17 118.1(3)
C13 C12 C11 122.5(2)
C17 C12 C11 119.5(2)
C14 C13 C12 119.2(2)
C14 C13 C8 118.7(2)
C12 C13 C8 122.2(2)
C15 C14 C13 121.6(3)
C15 C14 H14 119.2
C13 C14 H14 119.2
C14 C15 C16 119.3(3)
C14 C15 H15 120.4
C16 C15 H15 120.4
C17 C16 C15 119.6(3)
C17 C16 H16 120.2
C15 C16 H16 120.2
C16 C17 C12 122.2(3)
C16 C17 H17 118.9
C12 C17 H17 118.9
C19 C18 C23 117.9(2)
C19 C18 C8 121.1(2)
C23 C18 C8 120.9(2)
C20 C19 C18 120.9(3)
C20 C19 H19 119.6
C18 C19 H19 119.6
C21 C20 C19 120.6(3)
C21 C20 H20 119.7
C19 C20 H20 119.7
C22 C21 C20 119.1(3)
C22 C21 H21 120.5
C20 C21 H21 120.5
C21 C22 C23 120.7(3)
C21 C22 H22 119.7
C23 C22 H22 119.7
C22 C23 C18 120.8(3)
C22 C23 H23 119.6
C18 C23 H23 119.6

loop_
_geom_bond_atom_site_label_1
_geom_bond_atom_site_label_2
_geom_bond_distance
Br1 C5 1.890(3)
O1 C1 1.211(3)
C1 C2 1.466(4)
C1 C9 1.515(4)
C2 C7 1.383(3)
C2 C3 1.387(4)
C3 C4 1.361(4)
C3 H3 0.9300
C4 C5 1.387(4)
C4 H4 0.9300
C5 C6 1.381(4)
C6 C7 1.386(3)
C6 H6 0.9300
C7 C8 1.533(3)
C8 C18 1.527(3)
C8 C13 1.541(3)
C8 C9 1.559(3)
C9 C10 1.511(4)
C9 H9 0.9800
C10 C11 1.501(5)
C10 H10A 0.9700
C10 H10B 0.9700
C11 C12 1.504(4)
C11 H11A 0.9700
C11 H11B 0.9700
C12 C13 1.391(4)
C12 C17 1.397(4)
C13 C14 1.391(4)
C14 C15 1.377(4)
C14 H14 0.9300
C15 C16 1.378(5)
C15 H15 0.9300
C16 C17 1.365(5)
C16 H16 0.9300
C17 H17 0.9300
C18 C19 1.382(4)
C18 C23 1.386(4)
C19 C20 1.382(4)
C19 H19 0.9300
C20 C21 1.372(5)
C20 H20 0.9300
C21 C22 1.367(5)
C21 H21 0.9300
C22 C23 1.383(4)
C22 H22 0.9300
C23 H23 0.9300

loop_
_geom_torsion_atom_site_label_1
_geom_torsion_atom_site_label_2
_geom_torsion_atom_site_label_3
_geom_torsion_atom_site_label_4
_geom_torsion
O1 C1 C2 C7 175.5(3)
C9 C1 C2 C7 -7.1(3)
O1 C1 C2 C3 -6.8(5)
C9 C1 C2 C3 170.7(3)
C7 C2 C3 C4 1.8(4)
C1 C2 C3 C4 -175.8(3)
C2 C3 C4 C5 0.0(4)
C3 C4 C5 C6 -1.8(5)
C3 C4 C5 Br1 178.9(2)
C4 C5 C6 C7 1.9(4)
Br1 C5 C6 C7 -178.86(18)
C3 C2 C7 C6 -1.7(4)
C1 C2 C7 C6 176.3(2)
C3 C2 C7 C8 175.9(2)
C1 C2 C7 C8 -6.1(3)
C5 C6 C7 C2 -0.1(4)
C5 C6 C7 C8 -177.3(2)
C2 C7 C8 C18 134.3(2)
C6 C7 C8 C18 -48.3(3)
C2 C7 C8 C13 -101.7(2)
C6 C7 C8 C13 75.7(3)
C2 C7 C8 C9 16.0(3)
C6 C7 C8 C9 -166.6(2)
O1 C1 C9 C10 -37.8(4)
C2 C1 C9 C10 144.7(2)
O1 C1 C9 C8 -165.6(3)
C2 C1 C9 C8 16.9(3)
C18 C8 C9 C10 92.7(3)
C7 C8 C9 C10 -145.8(2)
C13 C8 C9 C10 -30.9(3)
C18 C8 C9 C1 -140.7(2)
C7 C8 C9 C1 -19.2(2)
C13 C8 C9 C1 95.7(2)
C1 C9 C10 C11 -65.5(3)
C8 C9 C10 C11 57.0(3)
C9 C10 C11 C12 -51.1(3)
C10 C11 C12 C13 22.9(4)
C10 C11 C12 C17 -157.1(3)
C17 C12 C13 C14 2.1(4)
C11 C12 C13 C14 -177.9(2)
C17 C12 C13 C8 -176.8(2)
C11 C12 C13 C8 3.2(4)
C18 C8 C13 C14 58.6(3)
C7 C8 C13 C14 -67.4(3)
C9 C8 C13 C14 -178.3(2)
C18 C8 C13 C12 -122.5(2)
C7 C8 C13 C12 111.5(2)
C9 C8 C13 C12 0.6(3)
C12 C13 C14 C15 -1.5(4)
C8 C13 C14 C15 177.5(2)
C13 C14 C15 C16 -0.1(4)
C14 C15 C16 C17 1.0(5)
C15 C16 C17 C12 -0.3(5)
C13 C12 C17 C16 -1.3(4)
C11 C12 C17 C16 178.7(3)
C7 C8 C18 C19 -26.8(3)
C13 C8 C18 C19 -149.2(2)
C9 C8 C18 C19 86.6(3)
C7 C8 C18 C23 158.8(2)
C13 C8 C18 C23 36.4(3)
C9 C8 C18 C23 -87.7(3)
C23 C18 C19 C20 -3.1(4)
C8 C18 C19 C20 -177.6(3)
C18 C19 C20 C21 1.4(5)
C19 C20 C21 C22 1.3(5)
C20 C21 C22 C23 -2.1(5)
C21 C22 C23 C18 0.3(5)
C19 C18 C23 C22 2.3(4)
C8 C18 C23 C22 176.8(2)
